data_2001582
loop_
_publ_author_name
'Kettmann, V.'
'Siv\'y, J.'
'Fre\<sov\'a, E.'
'Greg\'a\<n, F.'

_publ_section_title
;
 Structure of
 <i>cis</i>-1-{2-[(2-butoxy)phenylcarbamoyloxy]cycloheptylmethyl}piperidinium
 chloride
;
_journal_issue 6
_journal_name_full 'Acta Crystallographica Section C'
_journal_page_first 1080
_journal_page_last 1082
_journal_paper_doi 10.1107/S0108270192012939
_journal_volume 49
_journal_year 1993
_chemical_formula_moiety 'C24 H39 N2 O3 1+, Cl1 1-'
_chemical_formula_sum 'C24 H39 Cl N2 O3'
_chemical_formula_weight 439.0
_space_group_IT_number 14
_space_group_name_Hall '-P 2yn'
_space_group_name_H-M_alt 'P 1 21/n 1'
_symmetry_cell_setting monoclinic
_symmetry_space_group_name_Hall '-P 2yn'
_symmetry_space_group_name_H-M 'P 1 21/n 1'
_cell_angle_alpha 90.
_cell_angle_beta 97.15(6)
_cell_angle_gamma 90.
_cell_formula_units_Z 4
_cell_length_a 11.749(7)
_cell_length_b 7.083(4)
_cell_length_c 28.76(2)
_cell_volume 2375(3)
_diffrn_radiation_type Mo
_diffrn_radiation_wavelength 0.71069
_exptl_absorpt_coefficient_mu 0.184
_exptl_crystal_density_diffrn 1.227
_exptl_crystal_density_meas 1.230(10)
_exptl_crystal_F_000 952
_cod_data_source_file ka1006.cif
_cod_data_source_block ka1006_structure_1_of_1
_cod_original_formula_sum 'C24 H39 Cl1 N2 O3'
_cod_database_code 2001582

loop_
_space_group_symop_id
_space_group_symop_operation_xyz
1 x,y,z
2 -x+1/2,y+1/2,-z+1/2
3 -x,-y,-z
4 x+1/2,-y+1/2,z+1/2

loop_
_atom_site_label
_atom_site_fract_x
_atom_site_fract_y
_atom_site_fract_z
C(1) .2930(2) .1854(5) .12400(10)
C(2) .1959(3) .2533(5) .09010(10)
C(3) .0820(3) .1927(6) .10270(10)
C(4) .0699(2) .2438(5) .15230(10)
C(5) .1686(2) .1748(5) .18610(10)
C(6) .3755(2) .1706(5) .20700(10)
C(7) .4895(2) .2705(5) .20310(10)
C(8) .5828(2) .1556(5) .18610(10)
C(9) .5933(3) -.0490(5) .20220(10)
C(10) .5872(3) -.0782(5) .25410(10)
C(11) .6407(3) .0720(6) .28610(10)
C(12) .5593(3) .2347(6) .29180(10)
C(13) .5339(3) .3664(5) .25000(10)
C(14) .6496(2) .1675(5) .11130(10)
C(15) .6736(3) .1994(4) .02770(10)
C(16) .6104(2) .2384(4) -.01450(10)
C(17) .6624(3) .2624(5) -.05420(10)
C(18) .7808(3) .2424(5) -.05060(10)
C(19) .8425(3) .2060(5) -.00900(10)
C(20) .7897(3) .1813(5) .03110(10)
C(21) .4231(3) .3032(5) -.05430(10)
C(22) .3039(3) .3060(5) -.04110(10)
C(23) .2165(3) .3359(6) -.08400(10)
C(24) .0949(3) .3300(6) -.07170(10)
N(1) .2796(2) .2395(4) .17230(10)
N(2) .6089(2) .1762(4) .06540(10)
O(1) .5595(2) .1522(4) .13540(10)
O(2) .7465(2) .1705(4) .12810(10)
O(3) .4954(2) .2519(3) -.01310(10)
Cl(1) .21580(10) .17120(10) .3194
H1(C1) .3743 .2437 .1147
H2(C1) .2971 .0314 .1217
H1(C2) .1990 .4103 .0900
H2(C2) .2075 .2049 .0549
H1(C3) .0115 .2612 .0787
H2(C3) .0715 .0394 .0978
H1(C4) .0675 .4001 .1553
H2(C4) -.0094 .1879 .1627
H1(C5) .1601 .2264 .2214
H2(C5) .1673 .0209 .1862
H1(C6) .3536 .1887 .2426
H2(C6) .3868 .0168 .2012
H(C7) .4713 .3866 .1780
H(C8) .6711 .2149 .1909
H1(C9) .5198 -.1242 .1820
H2(C9) .6720 -.1055 .1921
H1(C10) .4983 -.0910 .2604
H2(C10) .6320 -.2120 .2644
H1(C11) .6708 .0121 .3207
H2(C11) .7170 .1286 .2715
H1(C12) .4793 .1747 .3000
H2(C12) .5971 .3208 .3220
H1(C13) .4669 .4659 .2585
H2(C13) .6112 .4456 .2462
H(C17) .6109 .2960 -.0881
H(C18) .8248 .2579 -.0822
H(C19) .9372 .1941 -.0063
H(C20) .8388 .1464 .0648
H1(C21) .4468 .4417 -.0668
H2(C21) .4293 .1990 -.0821
H1(C22) .2851 .1746 -.0240
H2(C22) .2950 .4239 -.0168
H1(C23) .2334 .4698 -.1000
H2(C23) .2301 .2212 -.1091
H1(C24) .0804 .4396 -.0471
H2(C24) .0330 .3463 -.1038
H3(C24) .0771 .1905 -.0562
H(N1) .2781 .3858 .1715
H(N2) .5171 .1925 .0609

loop_
_geom_angle_atom_site_label_1
_geom_angle_atom_site_label_2
_geom_angle_atom_site_label_3
_geom_angle
C(1) N(1) C(5) 112.0(2)
C(1) N(1) C(6) 112.7(2)
C(5) N(1) C(6) 109.7(2)
N(1) C(1) C(2) 111.9(3)
C(1) C(2) C(3) 112.7(3)
C(2) C(3) C(4) 110.9(3)
C(3) C(4) C(5) 112.5(3)
C(4) C(5) N(1) 111.2(3)
N(1) C(6) C(7) 113.3(2)
C(6) C(7) C(8) 117.1(3)
C(6) C(7) C(13) 110.1(3)
C(8) C(7) C(13) 110.1(3)
C(7) C(8) C(9) 117.0(3)
C(7) C(8) O(1) 106.4(2)
C(9) C(8) O(1) 106.7(3)
C(8) C(9) C(10) 114.7(3)
C(9) C(10) C(11) 116.2(3)
C(10) C(11) C(12) 112.6(3)
C(11) C(12) C(13) 116.3(3)
C(12) C(13) C(7) 115.7(3)
C(8) O(1) C(14) 117.1(2)
O(1) C(14) N(2) 107.6(3)
O(1) C(14) O(2) 125.0(3)
O(2) C(14) N(2) 127.3(3)
C(14) N(2) C(15) 126.8(3)
N(2) C(15) C(16) 114.9(3)
N(2) C(15) C(20) 124.5(3)
C(16) C(15) C(20) 120.6(3)
C(15) C(16) C(17) 121.0(3)
C(15) C(16) O(3) 114.6(3)
C(17) C(16) O(3) 124.4(3)
C(16) C(17) C(18) 118.2(3)
C(17) C(18) C(19) 120.5(3)
C(18) C(19) C(20) 121.2(3)
C(19) C(20) C(15) 118.5(3)
C(16) O(3) C(21) 119.1(2)
O(3) C(21) C(22) 105.9(3)
C(21) C(22) C(23) 110.9(3)
C(22) C(23) C(24) 111.6(3)

loop_
_geom_bond_atom_site_label_1
_geom_bond_atom_site_label_2
_geom_bond_distance
N(1) C(1) 1.469(4)
C(1) C(2) 1.484(4)
C(2) C(3) 1.493(5)
C(3) C(4) 1.496(5)
C(4) C(5) 1.497(4)
C(5) N(1) 1.482(4)
N(1) C(6) 1.492(4)
C(6) C(7) 1.530(4)
C(7) C(8) 1.495(4)
C(8) C(9) 1.521(5)
C(9) C(10) 1.518(5)
C(10) C(11) 1.494(6)
C(11) C(12) 1.519(6)
C(12) C(13) 1.523(5)
C(13) C(7) 1.543(4)
C(8) O(1) 1.452(3)
O(1) C(14) 1.340(3)
C(14) N(2) 1.349(4)
C(14) O(2) 1.179(3)
N(2) C(15) 1.408(4)
C(15) C(16) 1.371(5)
C(16) C(17) 1.370(4)
C(17) C(18) 1.390(5)
C(18) C(19) 1.346(4)
C(19) C(20) 1.386(4)
C(20) C(15) 1.362(4)
C(16) O(3) 1.360(4)
O(3) C(21) 1.417(3)
C(21) C(22) 1.495(5)
C(22) C(23) 1.519(5)
C(23) C(24) 1.514(5)
